data_4034508
loop_
_publ_author_name
'Kortus, Daniel'
'Mik\<s\'atko, Ji\<r\'i'
'Kundr\'at, Ond\<rej'
'Babor, Martin'
'Eigner, V\'aclav'
'Dvo\<r\'akov\'a, Hana'
'Lhot\'ak, Pavel'

_publ_section_title
;
 Chemistry of 2,14-Dithiacalix[4]arene: Alkylation and Conformational
 Behavior of Peralkylated Products.
;
_journal_issue 18
_journal_name_full 'The Journal of organic chemistry'
_journal_page_first 11572
_journal_page_last 11580
_journal_paper_doi 10.1021/acs.joc.9b01493
_journal_volume 84
_journal_year 2019
_chemical_absolute_configuration ad
_chemical_formula_moiety 'C58 H84 O4 S2'
_chemical_formula_sum 'C58 H84 O4 S2'
_chemical_formula_weight 909.43
_space_group_IT_number 4
_space_group_name_Hall 'P 2yb'
_space_group_name_H-M_alt 'P 1 21 1'
_symmetry_cell_setting monoclinic
_symmetry_space_group_name_H-M 'P 1 21 1'
_atom_sites_solution_hydrogens difmap
_atom_sites_solution_primary other
_cell_angle_alpha 90
_cell_angle_beta 100.8552(10)
_cell_angle_gamma 90
_cell_formula_units_Z 4
_cell_length_a 10.0198(3)
_cell_length_b 40.3929(11)
_cell_length_c 13.8991(4)
_cell_measurement_reflns_used 166
_cell_measurement_temperature 180
_cell_measurement_theta_max 51
_cell_measurement_theta_min 12
_cell_volume 5524.7(3)
_computing_cell_refinement 'USER DEFINED CELL REFINEMENT'
_computing_data_collection 'USER DEFINED DATA COLLECTION'
_computing_data_reduction 'USER DEFINED DATA REDUCTION'
_computing_molecular_graphics 'CAMERON (Watkin et al., 1996)'
_computing_publication_material 'CRYSTALS (Betteridge et al., 2003)'
_computing_structure_refinement 'CRYSTALS (Betteridge et al., 2003)'
_computing_structure_solution 'Superflip (Palatinus & Chapuis, 2007)'
_diffrn_ambient_temperature 180
_diffrn_measured_fraction_theta_full 0.999
_diffrn_measured_fraction_theta_max 0.999
_diffrn_measurement_device Serial
_diffrn_measurement_device_type Unknown
_diffrn_measurement_method \w
_diffrn_radiation_monochromator graphite
_diffrn_radiation_type 'Cu K\a'
_diffrn_radiation_wavelength 1.54178
_diffrn_reflns_av_R_equivalents 0.029
_diffrn_reflns_limit_h_max 12
_diffrn_reflns_limit_h_min -12
_diffrn_reflns_limit_k_max 49
_diffrn_reflns_limit_k_min -49
_diffrn_reflns_limit_l_max 16
_diffrn_reflns_limit_l_min -17
_diffrn_reflns_number 87109
_diffrn_reflns_theta_full 72.116
_diffrn_reflns_theta_max 72.116
_diffrn_reflns_theta_min 2.187
_diffrn_standards_number 0
_exptl_absorpt_coefficient_mu 1.189
_exptl_absorpt_correction_T_max 0.78
_exptl_absorpt_correction_T_min 0.76
_exptl_absorpt_correction_type multi-scan
_exptl_absorpt_process_details 'DENZO/SCALEPACK (Otwinowski & Minor, 1997)'
_exptl_crystal_colour colorless
_exptl_crystal_density_diffrn 1.093
_exptl_crystal_density_method 'not measured'
_exptl_crystal_description block
_exptl_crystal_F_000 1983.981
_exptl_crystal_size_max 0.448
_exptl_crystal_size_mid 0.230
_exptl_crystal_size_min 0.210
_refine_diff_density_max 0.58
_refine_diff_density_min -0.29
_refine_ls_abs_structure_details 'Flack (1983), 10632 Friedel-pairs'
_refine_ls_abs_structure_Flack 0.167(13)
_refine_ls_extinction_method None
_refine_ls_goodness_of_fit_ref 0.9405
_refine_ls_hydrogen_treatment constr
_refine_ls_matrix_type full
_refine_ls_number_parameters 1275
_refine_ls_number_reflns 21667
_refine_ls_number_restraints 361
_refine_ls_R_factor_all 0.0734
_refine_ls_R_factor_gt 0.0707
_refine_ls_shift/su_max 0.0024447
_refine_ls_shift/su_mean 0.0001230
_refine_ls_structure_factor_coef Fsqd
_refine_ls_weighting_details
;
 Method, part 1, Chebychev polynomial, (Watkin, 1994, Prince, 1982) 
 [weight] = 1.0/[A~0~*T~0~(x)+A~1~*T~1~(x) ... +A~n-1~]*T~n-1~(x)] 
 where A~i~ are the Chebychev coefficients listed below and x= Fcalc/Fmax 
 Method = Robust Weighting (Prince, 1982) 
 W = [weight] * [1-(deltaF/6*sigmaF)^2^]^2^ 
 A~i~ are: 
 13.1 20.0 9.07 2.07 
;
_refine_ls_weighting_scheme calc
_refine_ls_wR_factor_all 0.1960
_refine_ls_wR_factor_gt 0.1941
_refine_ls_wR_factor_ref 0.1960
_reflns_limit_h_max 12
_reflns_limit_h_min -12
_reflns_limit_k_max 49
_reflns_limit_k_min -49
_reflns_limit_l_max 17
_reflns_limit_l_min 0
_reflns_number_gt 20357
_reflns_number_total 21669
_reflns_threshold_expression I>2.0\s(I)
_oxford_diffrn_Wilson_B_factor 4.45
_oxford_diffrn_Wilson_scale 64.42
_oxford_refine_ls_r_factor_ref 0.0734
_oxford_refine_ls_scale 0.14047(7)
_oxford_reflns_number_all 21667
_oxford_reflns_threshold_expression_ref I>-3.0\s(I)
_cod_data_source_file jo9b01493_si_004.cif
_cod_data_source_block I
_cod_depositor_comments
;
The following automatic conversions were performed:

data item '_atom_sites_solution_primary' value 'Other' was changed to
'other' in accordance with the
/home/data/users/saulius/crontab/automatic-downloads/current/ACS/lib/dictionaries/cif_core.dic
dictionary named 'cif_core.dic' version 2.4.2 last updated on
2011-04-26.

Automatic conversion script
Id: cif_fix_values 6909 2019-04-08 15:41:33Z antanas 
;
_cod_original_sg_symbol_H-M 'P 21 '
_cod_database_code 4034508

loop_
_symmetry_equiv_pos_as_xyz
x,y,z
-x,y+1/2,-z

loop_
_atom_site_label
_atom_site_type_symbol
_atom_site_fract_x
_atom_site_fract_y
_atom_site_fract_z
_atom_site_U_iso_or_equiv
_atom_site_occupancy
_atom_site_adp_type
_atom_site_refinement_flags_posn
_atom_site_refinement_flags_adp
_atom_site_refinement_flags_occupancy
_atom_site_disorder_assembly
_atom_site_disorder_group
S1 S 0.51363(11) 0.38501(3) 0.46090(7) 0.0751 1.0000 Uani . . . . .
C2 C 0.6487(3) 0.40493(7) 0.5419(2) 0.0522 1.0000 Uani . . . . .
C3 C 0.6922(3) 0.38779(8) 0.6299(2) 0.0500 1.0000 Uani . . . . .
C4 C 0.8050(3) 0.39801(8) 0.69668(19) 0.0483 1.0000 Uani . . . . .
C5 C 0.8717(3) 0.42614(8) 0.6750(2) 0.0488 1.0000 Uani . . . . .
C6 C 0.8285(3) 0.44447(8) 0.5896(2) 0.0489 1.0000 Uani . . . . .
C7 C 0.7158(3) 0.43326(7) 0.5225(2) 0.0500 1.0000 Uani . . . . .
O8 O 0.6677(2) 0.45193(6) 0.43964(15) 0.0559 1.0000 Uani . . . . .
C9 C 0.7141(6) 0.44175(13) 0.3550(3) 0.0871 1.0000 Uani D U . . .
C13 C 0.8981(3) 0.47650(8) 0.5734(2) 0.0537 1.0000 Uani . . . . .
C14 C 0.8349(3) 0.50567(8) 0.6162(2) 0.0503 1.0000 Uani . . . . .
C15 C 0.7725(3) 0.53165(8) 0.5571(2) 0.0503 1.0000 Uani . . . . .
O16 O 0.7769(2) 0.53196(6) 0.45862(15) 0.0513 1.0000 Uani . . . . .
C17 C 0.8873(3) 0.55119(9) 0.4371(3) 0.0602 1.0000 Uani D . . . .
C18 C 0.8865(3) 0.54972(10) 0.3307(3) 0.0659 1.0000 Uani D . . . .
C19 C 0.9895(4) 0.57205(12) 0.2969(3) 0.0762 1.0000 Uani D . . . .
C20 C 0.9838(5) 0.57137(19) 0.1893(4) 0.1072 1.0000 Uani D . . . .
C21 C 0.7056(3) 0.55691(8) 0.5982(3) 0.0552 1.0000 Uani . . . . .
S22 S 0.61850(10) 0.58897(3) 0.52391(7) 0.0642 1.0000 Uani . . . . .
C23 C 0.5028(3) 0.56601(8) 0.4350(3) 0.0553 1.0000 Uani . . . . .
C24 C 0.4123(3) 0.54316(8) 0.4626(3) 0.0533 1.0000 Uani . . . . .
O25 O 0.4047(3) 0.53859(7) 0.5593(2) 0.0673 1.0000 Uani . . . . .
C26 C 0.3100(6) 0.56252(14) 0.5882(5) 0.1007 1.0000 Uani D . . . .
C27 C 0.2691(7) 0.5509(2) 0.6781(6) 0.1248 1.0000 Uani D . . . .
C28 C 0.1725(9) 0.5770(2) 0.7127(6) 0.1504 1.0000 Uani D U . . .
C29 C 0.1544(13) 0.5651(3) 0.8110(7) 0.1917 1.0000 Uani D U . . .
C30 C 0.3292(3) 0.52484(8) 0.3910(3) 0.0537 1.0000 Uani . . . . .
C31 C 0.3329(3) 0.53099(9) 0.2937(3) 0.0556 1.0000 Uani . . . . .
C32 C 0.4163(3) 0.55428(8) 0.2637(3) 0.0567 1.0000 Uani . . . . .
C33 C 0.5050(3) 0.57163(8) 0.3377(3) 0.0542 1.0000 Uani . . . . .
C34 C 0.4142(3) 0.56253(10) 0.1550(3) 0.0632 1.0000 Uani . . . . .
C35 C 0.3539(4) 0.59757(12) 0.1323(4) 0.0881 1.0000 Uani . . . . .
C36 C 0.3333(5) 0.53713(14) 0.0879(3) 0.0879 1.0000 Uani . . . . .
C37 C 0.5593(4) 0.56373(11) 0.1346(3) 0.0709 1.0000 Uani . . . . .
C38 C 0.2339(4) 0.49807(9) 0.4174(3) 0.0636 1.0000 Uani . . . . .
C39 C 0.2706(3) 0.46462(8) 0.3797(2) 0.0540 1.0000 Uani . . . . .
C40 C 0.3661(3) 0.44454(8) 0.4357(2) 0.0520 1.0000 Uani . . . . .
C41 C 0.4045(3) 0.41495(8) 0.3953(2) 0.0543 1.0000 Uani . . . . .
C42 C 0.3468(4) 0.40603(9) 0.3008(2) 0.0611 1.0000 Uani . . . . .
C43 C 0.2479(4) 0.42559(10) 0.2429(2) 0.0633 1.0000 Uani . . . . .
C44 C 0.2107(3) 0.45467(9) 0.2849(3) 0.0622 1.0000 Uani . . . . .
C45 C 0.1838(4) 0.41527(11) 0.1383(3) 0.0807 1.0000 Uani D U . . .
O49 O 0.4281(2) 0.45475(6) 0.52776(15) 0.0553 1.0000 Uani . . . . .
C50 C 0.3709(5) 0.44133(10) 0.6058(3) 0.0731 1.0000 Uani D . . . .
C51 C 0.4522(6) 0.45552(12) 0.7015(3) 0.0832 1.0000 Uani D . . . .
C52 C 0.4112(8) 0.44349(18) 0.7922(4) 0.1153 1.0000 Uani D . . . .
C53 C 0.2754(8) 0.4558(3) 0.8014(6) 0.1538 1.0000 Uani D . . . .
C54 C 0.7089(4) 0.55747(10) 0.6993(3) 0.0691 1.0000 Uani . . . . .
C55 C 0.7746(4) 0.53290(10) 0.7590(3) 0.0694 1.0000 Uani . . . . .
C56 C 0.8350(4) 0.50750(9) 0.7168(2) 0.0587 1.0000 Uani . . . . .
C57 C 0.7777(7) 0.53396(14) 0.8701(3) 0.1001 1.0000 Uani . U . . .
C58 C 0.8741(10) 0.5097(2) 0.9242(4) 0.1447 1.0000 Uani . U . . .
C59 C 0.8057(11) 0.56837(18) 0.9131(5) 0.1455 1.0000 Uani . . . . .
C60 C 0.6268(11) 0.5263(3) 0.8832(5) 0.1910 1.0000 Uani . . . . .
C61 C 0.8478(3) 0.37959(9) 0.7960(2) 0.0554 1.0000 Uani . . . . .
C62 C 1.0048(4) 0.38096(13) 0.8284(3) 0.0828 1.0000 Uani . . . . .
C63 C 0.8095(5) 0.34320(11) 0.7880(3) 0.0830 1.0000 Uani . . . . .
C64 C 0.7798(7) 0.39666(16) 0.8697(3) 0.1011 1.0000 Uani . . . . .
S65 S 0.62919(12) 0.84491(3) 0.20122(7) 0.0736 1.0000 Uani . . . . .
C66 C 0.5221(4) 0.81509(8) 0.1335(2) 0.0590 1.0000 Uani . . . . .
C67 C 0.4656(4) 0.82439(9) 0.0376(2) 0.0602 1.0000 Uani . . . . .
C68 C 0.3700(4) 0.80464(9) -0.0219(2) 0.0606 1.0000 Uani . . . . .
C69 C 0.3306(3) 0.77613(9) 0.0183(3) 0.0579 1.0000 Uani . . . . .
C70 C 0.3881(3) 0.76557(8) 0.1126(2) 0.0548 1.0000 Uani . . . . .
C71 C 0.4824(3) 0.78535(8) 0.1719(2) 0.0505 1.0000 Uani . . . . .
O72 O 0.5426(2) 0.77479(6) 0.26298(16) 0.0592 1.0000 Uani . . . . .
C73 C 0.4864(5) 0.78772(11) 0.3432(3) 0.0756 1.0000 Uani D . . . .
C74 C 0.5661(6) 0.77334(12) 0.4356(3) 0.0885 1.0000 Uani D . . . .
C75 C 0.5218(9) 0.78375(17) 0.5273(4) 0.1192 1.0000 Uani D . . . .
C76 C 0.3940(9) 0.7666(3) 0.5395(7) 0.1611 1.0000 Uani D . . . .
C77 C 0.3505(3) 0.73167(9) 0.1487(3) 0.0582 1.0000 Uani . . . . .
C78 C 0.4420(3) 0.70485(8) 0.1196(3) 0.0537 1.0000 Uani . . . . .
C79 C 0.5304(3) 0.68696(8) 0.1922(3) 0.0546 1.0000 Uani . . . . .
O80 O 0.5282(3) 0.69271(7) 0.2894(2) 0.0679 1.0000 Uani D . . . .
C85 C 0.6196(3) 0.66435(8) 0.1619(3) 0.0516 1.0000 Uani . . . . .
S86 S 0.73698(9) 0.64122(3) 0.24950(7) 0.0637 1.0000 Uani . . . . .
C87 C 0.8241(3) 0.67275(8) 0.3264(3) 0.0602 1.0000 Uani . . . . .
C88 C 0.8887(3) 0.69871(8) 0.2874(2) 0.0536 1.0000 Uani . . . . .
O89 O 0.8892(2) 0.70062(6) 0.18894(18) 0.0564 1.0000 Uani . . . . .
C90 C 0.9938(4) 0.68049(11) 0.1614(3) 0.0726 1.0000 Uani D . . . .
C91 C 0.9867(4) 0.68524(15) 0.0541(3) 0.0859 1.0000 Uani D . . . .
C92 C 1.0803(6) 0.6615(2) 0.0149(4) 0.1153 1.0000 Uani D . . . .
C93 C 1.0662(8) 0.6620(3) -0.0916(5) 0.1475 1.0000 Uani D . . . .
C94 C 0.9518(3) 0.72327(9) 0.3496(3) 0.0575 1.0000 Uani . . . . .
C95 C 0.9557(4) 0.72002(10) 0.4491(3) 0.0675 1.0000 Uani . . . . .
C96 C 0.8986(4) 0.69364(11) 0.4895(3) 0.0728 1.0000 Uani . . . . .
C97 C 0.8308(4) 0.67046(10) 0.4257(3) 0.0685 1.0000 Uani . . . . .
C98 C 0.9045(6) 0.69100(13) 0.6014(4) 0.1018 1.0000 Uani D U . . .
C99 C 1.0083(13) 0.7154(3) 0.6602(7) 0.1145 0.630(11) Uani D U P 1 1
C100 C 1.0507(13) 0.6943(7) 0.6560(14) 0.1221 0.370(11) Uani D U P 1 2
C101 C 0.861(2) 0.6575(3) 0.6357(11) 0.1014 0.370(11) Uani D U P 1 2
C102 C 0.9588(17) 0.6561(2) 0.6307(8) 0.1247 0.630(11) Uani D U P 1 1
C103 C 0.7612(10) 0.6938(4) 0.6222(8) 0.1218 0.630(11) Uani D U P 1 1
C104 C 0.807(2) 0.7175(5) 0.6311(12) 0.1157 0.370(11) Uani D U P 1 2
C105 C 1.0161(4) 0.75314(9) 0.3095(3) 0.0614 1.0000 Uani . . . . .
C106 C 0.9441(3) 0.78534(8) 0.3279(2) 0.0506 1.0000 Uani . . . . .
C107 C 0.9870(3) 0.80304(9) 0.4139(2) 0.0574 1.0000 Uani . . . . .
C108 C 0.9201(3) 0.83164(8) 0.4374(2) 0.0509 1.0000 Uani . . . . .
C109 C 0.9673(4) 0.84878(10) 0.5355(2) 0.0638 1.0000 Uani . . . . .
C110 C 1.1189(5) 0.84828(15) 0.5668(3) 0.0906 1.0000 Uani . . . . .
C111 C 0.9034(7) 0.83106(17) 0.6119(3) 0.1075 1.0000 Uani . . . . .
C112 C 0.9239(6) 0.88554(12) 0.5293(3) 0.0910 1.0000 Uani . . . . .
C113 C 0.8063(4) 0.84172(8) 0.3710(2) 0.0567 1.0000 Uani . . . . .
C114 C 0.7621(3) 0.82476(8) 0.2824(2) 0.0548 1.0000 Uani . . . . .
C115 C 0.8315(3) 0.79649(8) 0.2605(2) 0.0506 1.0000 Uani . . . . .
O116 O 0.7856(2) 0.77873(6) 0.17750(16) 0.0580 1.0000 Uani . . . . .
C117 C 0.8335(5) 0.79059(13) 0.0925(3) 0.0803 1.0000 Uani D . . . .
C118 C 0.7676(6) 0.77066(13) 0.0054(3) 0.0908 1.0000 Uani D . . . .
C119 C 0.8178(11) 0.7826(2) -0.0864(4) 0.1562 1.0000 Uani D . . . .
C120 C 0.7725(15) 0.7651(3) -0.1788(6) 0.1988 1.0000 Uani D . . . .
C121 C 0.6136(3) 0.65777(8) 0.0639(3) 0.0577 1.0000 Uani . . . . .
C122 C 0.5249(3) 0.67400(9) -0.0073(3) 0.0581 1.0000 Uani . . . . .
C123 C 0.4414(3) 0.69821(8) 0.0233(3) 0.0553 1.0000 Uani . . . . .
C124 C 0.5144(5) 0.66639(13) -0.1169(3) 0.0798 1.0000 Uani . U . . .
C125 C 0.6597(8) 0.6631(3) -0.1401(6) 0.1417 1.0000 Uani . . . . .
C126 C 0.4586(7) 0.62976(18) -0.1330(5) 0.1131 1.0000 Uani . U . . .
C127 C 0.4327(10) 0.6893(2) -0.1828(5) 0.1408 1.0000 Uani . U . . .
C128 C 0.3084(5) 0.81548(10) -0.1262(3) 0.0746 1.0000 Uani . . . . .
C129 C 0.2499(11) 0.78721(17) -0.1897(4) 0.1463 1.0000 Uani . . . . .
C130 C 0.2067(11) 0.8417(2) -0.1243(5) 0.1882 1.0000 Uani . . . . .
C131 C 0.4193(9) 0.8267(3) -0.1824(4) 0.1636 1.0000 Uani . . . . .
C460 C 0.0296(9) 0.4124(5) 0.1458(9) 0.0917 0.334(9) Uani D U P 2 2
C461 C 0.0888(10) 0.3864(2) 0.1392(5) 0.1007 0.666(9) Uani D U P 2 1
C480 C 0.2003(17) 0.3789(2) 0.1242(8) 0.0906 0.334(9) Uani D U P 2 2
C481 C 0.2932(8) 0.4040(3) 0.0820(5) 0.1087 0.666(9) Uani D U P 2 1
C470 C 0.1128(11) 0.4431(2) 0.0752(5) 0.1025 0.666(9) Uani D U P 2 1
C471 C 0.1975(19) 0.4448(3) 0.0743(9) 0.0909 0.334(9) Uani D U P 2 2
C310 C 0.6975(16) 0.4448(4) 0.1812(7) 0.0966 0.419(10) Uani D U P 3 2
C311 C 0.6947(12) 0.4675(3) 0.1800(5) 0.1033 0.581(10) Uani D U P 3 1
C320 C 0.6651(15) 0.4635(3) 0.0882(6) 0.0971 0.419(10) Uani D U P 3 2
C321 C 0.6673(12) 0.4352(2) 0.1292(6) 0.1047 0.581(10) Uani D U P 3 1
C300 C 0.6449(19) 0.4668(4) 0.2767(6) 0.1019 0.581(10) Uani D U P 3 1
C301 C 0.646(2) 0.4618(5) 0.2663(7) 0.0955 0.419(10) Uani D U P 3 2
C902 C 0.3415(13) 0.6728(3) 0.3399(12) 0.1063 0.419(10) Uani D . P 4 2
C912 C 0.4061(9) 0.6813(2) 0.4183(6) 0.0842 0.581(10) Uani D . P 4 1
C901 C 0.4389(9) 0.6687(2) 0.3244(6) 0.0830 0.581(10) Uani D . P 4 1
C911 C 0.4925(13) 0.6698(3) 0.3550(11) 0.1057 0.419(10) Uani D . P 4 2
C913 C 0.3366(8) 0.6589(2) 0.4799(7) 0.0855 0.581(10) Uani D . P 4 1
C903 C 0.2851(18) 0.6575(4) 0.5161(10) 0.1081 0.419(10) Uani D . P 4 2
C914 C 0.2075(8) 0.6429(2) 0.4276(7) 0.0872 0.581(10) Uani D . P 4 1
C904 C 0.2832(18) 0.6500(3) 0.4080(10) 0.1072 0.419(10) Uani D . P 4 2
H31 H 0.6431 0.3694 0.6428 0.0606 1.0000 Uiso R . . . .
H51 H 0.9497 0.4332 0.7198 0.0586 1.0000 Uiso R . . . .
H93 H 0.8119 0.4441 0.3666 0.1079 0.581(10) Uiso R . P 3 1
H91 H 0.6926 0.4190 0.3389 0.1080 0.581(10) Uiso R . P 3 1
H94 H 0.8108 0.4463 0.3663 0.1079 0.419(10) Uiso R . P 3 2
H92 H 0.7006 0.4183 0.3454 0.1080 0.419(10) Uiso R . P 3 2
H131 H 0.9896 0.4754 0.6074 0.0660 1.0000 Uiso R . . . .
H132 H 0.8953 0.4802 0.5037 0.0662 1.0000 Uiso R . . . .
H172 H 0.8806 0.5735 0.4630 0.0707 1.0000 Uiso R . . . .
H171 H 0.9671 0.5409 0.4740 0.0708 1.0000 Uiso R . . . .
H182 H 0.7922 0.5550 0.2928 0.0800 1.0000 Uiso R . . . .
H181 H 0.9135 0.5277 0.3168 0.0787 1.0000 Uiso R . . . .
H191 H 0.9757 0.5947 0.3184 0.0926 1.0000 Uiso R . . . .
H192 H 1.0789 0.5648 0.3258 0.0923 1.0000 Uiso R . . . .
H202 H 1.0551 0.5848 0.1690 0.1602 1.0000 Uiso R . . . .
H201 H 0.8968 0.5799 0.1544 0.1598 1.0000 Uiso R . . . .
H203 H 0.9968 0.5484 0.1659 0.1593 1.0000 Uiso R . . . .
H262 H 0.3542 0.5840 0.5983 0.1202 1.0000 Uiso R . . . .
H261 H 0.2246 0.5641 0.5393 0.1199 1.0000 Uiso R . . . .
H272 H 0.3528 0.5491 0.7260 0.1553 1.0000 Uiso R . . . .
H271 H 0.2217 0.5304 0.6658 0.1546 1.0000 Uiso R . . . .
H281 H 0.2116 0.5988 0.7173 0.1854 1.0000 Uiso R . . . .
H282 H 0.0839 0.5775 0.6692 0.1847 1.0000 Uiso R . . . .
H311 H 0.2780 0.5184 0.2465 0.0657 1.0000 Uiso R . . . .
H331 H 0.5637 0.5881 0.3214 0.0640 1.0000 Uiso R . . . .
H352 H 0.3447 0.6007 0.0616 0.1224 1.0000 Uiso R . . . .
H351 H 0.4155 0.6137 0.1679 0.1225 1.0000 Uiso R . . . .
H353 H 0.2624 0.5981 0.1471 0.1231 1.0000 Uiso R . . . .
H362 H 0.3359 0.5448 0.0231 0.1318 1.0000 Uiso R . . . .
H361 H 0.2406 0.5357 0.0972 0.1324 1.0000 Uiso R . . . .
H363 H 0.3775 0.5158 0.0958 0.1324 1.0000 Uiso R . . . .
H372 H 0.5590 0.5695 0.0687 0.1076 1.0000 Uiso R . . . .
H371 H 0.6184 0.5787 0.1761 0.1076 1.0000 Uiso R . . . .
H373 H 0.5968 0.5423 0.1436 0.1078 1.0000 Uiso R . . . .
H382 H 0.2374 0.4978 0.4862 0.0735 1.0000 Uiso R . . . .
H381 H 0.1431 0.5022 0.3906 0.0725 1.0000 Uiso R . . . .
H421 H 0.3757 0.3866 0.2760 0.0719 1.0000 Uiso R . . . .
H441 H 0.1401 0.4677 0.2504 0.0717 1.0000 Uiso R . . . .
H501 H 0.2768 0.4484 0.5980 0.0868 1.0000 Uiso R . . . .
H502 H 0.3778 0.4177 0.6030 0.0866 1.0000 Uiso R . . . .
H512 H 0.4445 0.4796 0.7014 0.0987 1.0000 Uiso R . . . .
H511 H 0.5521 0.4496 0.7115 0.0993 1.0000 Uiso R . . . .
H521 H 0.4773 0.4507 0.8533 0.1370 1.0000 Uiso R . . . .
H522 H 0.4037 0.4192 0.7940 0.1372 1.0000 Uiso R . . . .
H531 H 0.2517 0.4441 0.8571 0.2270 1.0000 Uiso R . . . .
H532 H 0.2889 0.4792 0.8174 0.2268 1.0000 Uiso R . . . .
H533 H 0.2127 0.4521 0.7434 0.2272 1.0000 Uiso R . . . .
H541 H 0.6682 0.5747 0.7242 0.0836 1.0000 Uiso R . . . .
H561 H 0.8764 0.4898 0.7569 0.0707 1.0000 Uiso R . . . .
H582 H 0.8603 0.5100 0.9915 0.2111 1.0000 Uiso R . . . .
H581 H 0.9687 0.5161 0.9226 0.2107 1.0000 Uiso R . . . .
H583 H 0.8540 0.4872 0.8981 0.2112 1.0000 Uiso R . . . .
H591 H 0.7932 0.5687 0.9823 0.2216 1.0000 Uiso R . . . .
H592 H 0.9005 0.5746 0.9105 0.2219 1.0000 Uiso R . . . .
H593 H 0.7451 0.5840 0.8753 0.2219 1.0000 Uiso R . . . .
H601 H 0.6144 0.5337 0.9476 0.2534 1.0000 Uiso R . . . .
H602 H 0.5602 0.5363 0.8325 0.2534 1.0000 Uiso R . . . .
H603 H 0.6174 0.5022 0.8809 0.2531 1.0000 Uiso R . . . .
H621 H 1.0316 0.3686 0.8873 0.1244 1.0000 Uiso R . . . .
H622 H 1.0290 0.4040 0.8412 0.1246 1.0000 Uiso R . . . .
H623 H 1.0474 0.3729 0.7766 0.1251 1.0000 Uiso R . . . .
H631 H 0.8413 0.3313 0.8471 0.1259 1.0000 Uiso R . . . .
H632 H 0.8430 0.3333 0.7319 0.1257 1.0000 Uiso R . . . .
H633 H 0.7144 0.3413 0.7759 0.1257 1.0000 Uiso R . . . .
H641 H 0.8198 0.3900 0.9344 0.1517 1.0000 Uiso R . . . .
H642 H 0.7931 0.4205 0.8661 0.1518 1.0000 Uiso R . . . .
H643 H 0.6820 0.3929 0.8602 0.1520 1.0000 Uiso R . . . .
H671 H 0.4935 0.8450 0.0142 0.0713 1.0000 Uiso R . . . .
H691 H 0.2624 0.7637 -0.0180 0.0693 1.0000 Uiso R . . . .
H732 H 0.4974 0.8119 0.3491 0.0882 1.0000 Uiso R . . . .
H731 H 0.3957 0.7817 0.3394 0.0911 1.0000 Uiso R . . . .
H741 H 0.6615 0.7810 0.4395 0.1083 1.0000 Uiso R . . . .
H742 H 0.5632 0.7489 0.4308 0.1076 1.0000 Uiso R . . . .
H751 H 0.5076 0.8078 0.5263 0.1427 1.0000 Uiso R . . . .
H752 H 0.5880 0.7771 0.5869 0.1418 1.0000 Uiso R . . . .
H761 H 0.3949 0.7650 0.6097 0.2362 1.0000 Uiso R . . . .
H763 H 0.3198 0.7805 0.5076 0.2360 1.0000 Uiso R . . . .
H762 H 0.3849 0.7447 0.5115 0.2359 1.0000 Uiso R . . . .
H771 H 0.3631 0.7329 0.2170 0.0703 1.0000 Uiso R . . . .
H772 H 0.2607 0.7279 0.1265 0.0677 1.0000 Uiso R . . . .
H901 H 1.0821 0.6863 0.1986 0.0876 1.0000 Uiso R . . . .
H902 H 0.9765 0.6573 0.1748 0.0877 1.0000 Uiso R . . . .
H912 H 1.0121 0.7078 0.0395 0.1005 1.0000 Uiso R . . . .
H911 H 0.8942 0.6816 0.0184 0.1001 1.0000 Uiso R . . . .
H921 H 1.1734 0.6643 0.0453 0.1351 1.0000 Uiso R . . . .
H922 H 1.0441 0.6388 0.0203 0.1353 1.0000 Uiso R . . . .
H931 H 1.1029 0.6415 -0.1086 0.2230 1.0000 Uiso R . . . .
H932 H 1.1133 0.6812 -0.1086 0.2228 1.0000 Uiso R . . . .
H933 H 0.9691 0.6635 -0.1160 0.2228 1.0000 Uiso R . . . .
H951 H 0.9954 0.7366 0.4914 0.0822 1.0000 Uiso R . . . .
H971 H 0.7859 0.6527 0.4503 0.0805 1.0000 Uiso R . . . .
H992 H 1.0013 0.7126 0.7373 0.1820 0.630(11) Uiso R . P 1 1
H991 H 0.9747 0.7400 0.6306 0.1819 0.630(11) Uiso R . P 1 1
H993 H 1.1075 0.7095 0.6454 0.1820 0.630(11) Uiso R . P 1 1
H1002 H 1.0559 0.6876 0.7259 0.1748 0.370(11) Uiso R . P 1 2
H1001 H 1.0849 0.7176 0.6519 0.1750 0.370(11) Uiso R . P 1 2
H1003 H 1.1034 0.6785 0.6222 0.1750 0.370(11) Uiso R . P 1 2
H1012 H 0.8950 0.6555 0.7050 0.1541 0.370(11) Uiso R . P 1 2
H1011 H 0.8984 0.6402 0.6010 0.1541 0.370(11) Uiso R . P 1 2
H1013 H 0.7630 0.6555 0.6228 0.1541 0.370(11) Uiso R . P 1 2
H1022 H 0.9692 0.6532 0.7008 0.1882 0.630(11) Uiso R . P 1 1
H1021 H 1.0476 0.6540 0.6135 0.1880 0.630(11) Uiso R . P 1 1
H1023 H 0.8987 0.6392 0.5968 0.1881 0.630(11) Uiso R . P 1 1
H1031 H 0.7620 0.6925 0.6918 0.1803 0.630(11) Uiso R . P 1 1
H1032 H 0.7221 0.7151 0.5967 0.1802 0.630(11) Uiso R . P 1 1
H1033 H 0.7056 0.6758 0.5871 0.1799 0.630(11) Uiso R . P 1 1
H1041 H 0.7809 0.7118 0.6923 0.1700 0.370(11) Uiso R . P 1 2
H1042 H 0.8495 0.7391 0.6372 0.1699 0.370(11) Uiso R . P 1 2
H1043 H 0.7265 0.7185 0.5797 0.1701 0.370(11) Uiso R . P 1 2
H1051 H 1.1122 0.7539 0.3341 0.0728 1.0000 Uiso R . . . .
H1052 H 1.0073 0.7505 0.2381 0.0725 1.0000 Uiso R . . . .
H1071 H 1.0633 0.7954 0.4579 0.0679 1.0000 Uiso R . . . .
H1101 H 1.1469 0.8578 0.6309 0.1357 1.0000 Uiso R . . . .
H1102 H 1.1582 0.8607 0.5177 0.1364 1.0000 Uiso R . . . .
H1103 H 1.1457 0.8253 0.5648 0.1352 1.0000 Uiso R . . . .
H1111 H 0.9216 0.8433 0.6726 0.1557 1.0000 Uiso R . . . .
H1112 H 0.8063 0.8301 0.5871 0.1556 1.0000 Uiso R . . . .
H1113 H 0.9401 0.8088 0.6208 0.1561 1.0000 Uiso R . . . .
H1121 H 0.9503 0.8972 0.5896 0.1353 1.0000 Uiso R . . . .
H1122 H 0.9597 0.8966 0.4783 0.1361 1.0000 Uiso R . . . .
H1123 H 0.8254 0.8858 0.5132 0.1360 1.0000 Uiso R . . . .
H1131 H 0.7591 0.8605 0.3871 0.0671 1.0000 Uiso R . . . .
H1171 H 0.8145 0.8133 0.0825 0.0949 1.0000 Uiso R . . . .
H1172 H 0.9312 0.7872 0.1026 0.0947 1.0000 Uiso R . . . .
H1181 H 0.6690 0.7720 -0.0050 0.1091 1.0000 Uiso R . . . .
H1182 H 0.7970 0.7483 0.0200 0.1087 1.0000 Uiso R . . . .
H1191 H 0.7924 0.8059 -0.0994 0.1888 1.0000 Uiso R . . . .
H1192 H 0.9173 0.7805 -0.0759 0.1883 1.0000 Uiso R . . . .
H1201 H 0.7940 0.7775 -0.2347 0.2942 1.0000 Uiso R . . . .
H1202 H 0.6750 0.7618 -0.1835 0.2945 1.0000 Uiso R . . . .
H1203 H 0.8233 0.7443 -0.1690 0.2942 1.0000 Uiso R . . . .
H1211 H 0.6723 0.6417 0.0448 0.0686 1.0000 Uiso R . . . .
H1231 H 0.3862 0.7100 -0.0226 0.0672 1.0000 Uiso R . . . .
H1252 H 0.6508 0.6558 -0.2054 0.1998 1.0000 Uiso R . . . .
H1251 H 0.7043 0.6844 -0.1302 0.2003 1.0000 Uiso R . . . .
H1253 H 0.7066 0.6466 -0.0951 0.2001 1.0000 Uiso R . . . .
H1262 H 0.4632 0.6222 -0.1973 0.2063 1.0000 Uiso R . . . .
H1261 H 0.3626 0.6312 -0.1247 0.2057 1.0000 Uiso R . . . .
H1263 H 0.5159 0.6164 -0.0822 0.2063 1.0000 Uiso R . . . .
H1272 H 0.4385 0.6832 -0.2481 0.2082 1.0000 Uiso R . . . .
H1271 H 0.4706 0.7111 -0.1685 0.2079 1.0000 Uiso R . . . .
H1273 H 0.3384 0.6873 -0.1713 0.2076 1.0000 Uiso R . . . .
H1292 H 0.2083 0.7950 -0.2531 0.2249 1.0000 Uiso R . . . .
H1291 H 0.1828 0.7757 -0.1609 0.2251 1.0000 Uiso R . . . .
H1293 H 0.3203 0.7718 -0.1979 0.2250 1.0000 Uiso R . . . .
H1302 H 0.1882 0.8522 -0.1866 0.2719 1.0000 Uiso R . . . .
H1301 H 0.2423 0.8577 -0.0751 0.2718 1.0000 Uiso R . . . .
H1303 H 0.1237 0.8322 -0.1087 0.2720 1.0000 Uiso R . . . .
H1312 H 0.3801 0.8281 -0.2509 0.2473 1.0000 Uiso R . . . .
H1311 H 0.4513 0.8481 -0.1570 0.2479 1.0000 Uiso R . . . .
H1313 H 0.4916 0.8112 -0.1729 0.2480 1.0000 Uiso R . . . .
H4602 H -0.0214 0.4043 0.0837 0.1450 0.334(9) Uiso R . P 2 2
H4601 H -0.0067 0.4335 0.1601 0.1451 0.334(9) Uiso R . P 2 2
H4603 H 0.0193 0.3968 0.1966 0.1451 0.334(9) Uiso R . P 2 2
H4611 H 0.0245 0.3844 0.0771 0.1507 0.666(9) Uiso R . P 2 1
H4612 H 0.0391 0.3885 0.1918 0.1512 0.666(9) Uiso R . P 2 1
H4613 H 0.1408 0.3660 0.1498 0.1510 0.666(9) Uiso R . P 2 1
H4801 H 0.1245 0.3708 0.0766 0.1489 0.334(9) Uiso R . P 2 2
H4802 H 0.2827 0.3751 0.0996 0.1491 0.334(9) Uiso R . P 2 2
H4803 H 0.2051 0.3674 0.1854 0.1488 0.334(9) Uiso R . P 2 2
H4811 H 0.2497 0.3971 0.0166 0.1567 0.666(9) Uiso R . P 2 1
H4812 H 0.3558 0.4215 0.0748 0.1566 0.666(9) Uiso R . P 2 1
H4813 H 0.3436 0.3852 0.1130 0.1570 0.666(9) Uiso R . P 2 1
H4701 H 0.0820 0.4349 0.0077 0.1547 0.666(9) Uiso R . P 2 1
H4702 H 0.1760 0.4614 0.0737 0.1551 0.666(9) Uiso R . P 2 1
H4703 H 0.0361 0.4512 0.1008 0.1552 0.666(9) Uiso R . P 2 1
H4711 H 0.1146 0.4423 0.0140 0.1410 0.334(9) Uiso R . P 2 2
H4712 H 0.1873 0.4658 0.1165 0.1410 0.334(9) Uiso R . P 2 2
H4713 H 0.2904 0.4446 0.0502 0.1410 0.334(9) Uiso R . P 2 2
H3101 H 0.7954 0.4478 0.1980 0.1125 0.419(10) Uiso R . P 3 2
H3102 H 0.6766 0.4210 0.1753 0.1132 0.419(10) Uiso R . P 3 2
H3112 H 0.7918 0.4728 0.1916 0.1340 0.581(10) Uiso R . P 3 1
H3111 H 0.6429 0.4840 0.1362 0.1341 0.581(10) Uiso R . P 3 1
H3201 H 0.7115 0.4548 0.0386 0.1413 0.419(10) Uiso R . P 3 2
H3203 H 0.6813 0.4872 0.0940 0.1411 0.419(10) Uiso R . P 3 2
H3202 H 0.5680 0.4598 0.0666 0.1410 0.419(10) Uiso R . P 3 2
H3212 H 0.6090 0.4369 0.0637 0.1701 0.581(10) Uiso R . P 3 1
H3211 H 0.7582 0.4278 0.1234 0.1701 0.581(10) Uiso R . P 3 1
H3213 H 0.6263 0.4194 0.1680 0.1702 0.581(10) Uiso R . P 3 1
H3001 H 0.6607 0.4888 0.3028 0.1319 0.581(10) Uiso R . P 3 1
H3002 H 0.5484 0.4626 0.2657 0.1324 0.581(10) Uiso R . P 3 1
H3012 H 0.6633 0.4853 0.2734 0.1118 0.419(10) Uiso R . P 3 2
H3011 H 0.5494 0.4579 0.2527 0.1122 0.419(10) Uiso R . P 3 2
H9021 H 0.3140 0.6954 0.3464 0.1458 0.419(10) Uiso R . P 4 2
H9022 H 0.3049 0.6642 0.2759 0.1462 0.419(10) Uiso R . P 4 2
H9121 H 0.3458 0.6997 0.4002 0.1028 0.581(10) Uiso R . P 4 1
H9122 H 0.4905 0.6892 0.4590 0.1033 0.581(10) Uiso R . P 4 1
H9012 H 0.3572 0.6653 0.2795 0.1020 0.581(10) Uiso R . P 4 1
H9011 H 0.4878 0.6476 0.3363 0.1017 0.581(10) Uiso R . P 4 1
H9111 H 0.5334 0.6766 0.4211 0.1462 0.419(10) Uiso R . P 4 2
H9112 H 0.5224 0.6475 0.3436 0.1458 0.419(10) Uiso R . P 4 2
H9131 H 0.3142 0.6733 0.5307 0.1044 0.581(10) Uiso R . P 4 1
H9132 H 0.4015 0.6423 0.5083 0.1039 0.581(10) Uiso R . P 4 1
H9032 H 0.2067 0.6471 0.5343 0.1851 0.419(10) Uiso R . P 4 2
H9031 H 0.2823 0.6814 0.5231 0.1850 0.419(10) Uiso R . P 4 2
H9033 H 0.3674 0.6488 0.5549 0.1849 0.419(10) Uiso R . P 4 2
H9142 H 0.1736 0.6270 0.4690 0.1319 0.581(10) Uiso R . P 4 1
H9141 H 0.1388 0.6595 0.4058 0.1318 0.581(10) Uiso R . P 4 1
H9143 H 0.2284 0.6319 0.3715 0.1315 0.581(10) Uiso R . P 4 1
H9042 H 0.1918 0.6433 0.3795 0.1470 0.419(10) Uiso R . P 4 2
H9041 H 0.3441 0.6314 0.4131 0.1471 0.419(10) Uiso R . P 4 2
H292 H 0.0948 0.5798 0.8356 0.2205 1.0000 Uiso R . . . .
H291 H 0.2392 0.5644 0.8550 0.2205 1.0000 Uiso R . . . .
H293 H 0.1157 0.5436 0.8045 0.2205 1.0000 Uiso R . . . .

loop_
_atom_site_aniso_label
_atom_site_aniso_U_11
_atom_site_aniso_U_22
_atom_site_aniso_U_33
_atom_site_aniso_U_23
_atom_site_aniso_U_13
_atom_site_aniso_U_12
S1 0.1017(7) 0.0429(4) 0.0611(5) -0.0025(3) -0.0351(5) 0.0055(4)
C2 0.0660(17) 0.0414(14) 0.0409(14) -0.0060(11) -0.0110(12) 0.0089(12)
C3 0.0635(17) 0.0424(14) 0.0408(13) 0.0009(11) 0.0013(12) 0.0029(12)
C4 0.0613(16) 0.0475(14) 0.0333(12) 0.0006(10) 0.0014(11) 0.0151(12)
C5 0.0465(14) 0.0605(16) 0.0366(12) -0.0010(11) 0.0006(10) 0.0052(12)
C6 0.0584(16) 0.0483(14) 0.0388(13) -0.0012(11) 0.0060(11) 0.0150(12)
C7 0.0652(17) 0.0426(13) 0.0380(13) -0.0001(10) -0.0013(11) 0.0176(12)
O8 0.0685(13) 0.0530(11) 0.0422(10) 0.0080(8) 0.0000(9) 0.0192(10)
C9 0.119(3) 0.097(3) 0.0443(16) 0.0043(17) 0.0124(18) 0.029(2)
C13 0.0541(16) 0.0579(17) 0.0483(15) 0.0063(13) 0.0074(12) 0.0058(13)
C14 0.0539(15) 0.0487(15) 0.0467(14) -0.0006(12) 0.0052(12) -0.0030(12)
C15 0.0540(15) 0.0474(14) 0.0504(15) -0.0003(12) 0.0121(12) -0.0055(12)
O16 0.0506(10) 0.0529(11) 0.0501(11) 0.0049(9) 0.0088(8) -0.0003(9)
C17 0.0568(16) 0.0625(18) 0.0630(18) 0.0124(15) 0.0160(14) -0.0014(14)
C18 0.0504(16) 0.081(2) 0.0661(19) 0.0150(17) 0.0116(14) 0.0119(15)
C19 0.0527(17) 0.092(3) 0.090(2) 0.039(2) 0.0292(17) 0.0217(17)
C20 0.081(3) 0.153(5) 0.097(3) 0.039(3) 0.041(3) 0.020(3)
C21 0.0603(17) 0.0461(15) 0.0582(17) -0.0004(12) 0.0089(14) -0.0021(13)
S22 0.0755(5) 0.0401(3) 0.0773(5) 0.0015(3) 0.0152(4) 0.0027(3)
C23 0.0498(15) 0.0376(13) 0.080(2) 0.0072(13) 0.0162(14) 0.0084(11)
C24 0.0493(15) 0.0439(14) 0.0706(19) 0.0085(13) 0.0211(13) 0.0114(12)
O25 0.0751(15) 0.0609(14) 0.0727(15) 0.0022(11) 0.0309(12) 0.0016(11)
C26 0.115(3) 0.086(3) 0.119(4) -0.026(3) 0.068(3) -0.006(3)
C27 0.116(4) 0.144(5) 0.128(4) -0.012(4) 0.057(3) 0.003(3)
C28 0.140(5) 0.184(6) 0.146(5) -0.053(5) 0.078(4) -0.032(4)
C29 0.193(6) 0.217(8) 0.179(6) -0.033(6) 0.069(6) -0.038(6)
C30 0.0460(14) 0.0457(15) 0.0725(19) 0.0158(13) 0.0190(13) 0.0098(12)
C31 0.0436(14) 0.0531(16) 0.0700(19) 0.0115(14) 0.0105(13) 0.0071(12)
C32 0.0478(14) 0.0515(16) 0.073(2) 0.0168(14) 0.0157(14) 0.0144(12)
C33 0.0475(14) 0.0398(14) 0.078(2) 0.0098(13) 0.0174(14) 0.0070(11)
C34 0.0510(16) 0.070(2) 0.068(2) 0.0171(16) 0.0093(14) 0.0054(14)
C35 0.064(2) 0.086(3) 0.115(4) 0.052(3) 0.018(2) 0.0125(19)
C36 0.085(3) 0.103(3) 0.075(3) 0.003(2) 0.012(2) -0.023(2)
C37 0.067(2) 0.082(2) 0.066(2) 0.0083(18) 0.0182(16) 0.0021(18)
C38 0.0612(18) 0.0521(17) 0.079(2) 0.0154(16) 0.0165(16) -0.0012(14)
C39 0.0492(15) 0.0545(16) 0.0570(16) 0.0114(13) 0.0064(12) -0.0073(12)
C40 0.0541(15) 0.0473(15) 0.0486(15) 0.0057(12) -0.0057(12) -0.0081(12)
C41 0.0638(17) 0.0507(15) 0.0406(14) 0.0073(12) -0.0100(12) -0.0045(13)
C42 0.073(2) 0.0550(18) 0.0460(15) 0.0019(13) -0.0120(14) -0.0093(15)
C43 0.0639(18) 0.065(2) 0.0498(17) 0.0147(14) -0.0168(14) -0.0150(15)
C44 0.0481(15) 0.0632(19) 0.068(2) 0.0230(16) -0.0090(14) -0.0079(14)
C45 0.083(2) 0.097(3) 0.0485(17) 0.0173(17) -0.0229(16) -0.028(2)
O49 0.0665(13) 0.0512(11) 0.0439(10) 0.0036(9) -0.0004(9) -0.0076(9)
C50 0.104(3) 0.063(2) 0.0491(17) 0.0039(15) 0.0056(17) -0.0118(19)
C51 0.122(3) 0.074(2) 0.0476(17) -0.0006(16) -0.0005(19) 0.003(2)
C52 0.167(5) 0.107(4) 0.065(2) 0.013(2) 0.005(3) -0.009(4)
C53 0.150(5) 0.198(7) 0.112(4) 0.047(5) 0.019(4) -0.027(5)
C54 0.085(2) 0.0564(19) 0.069(2) -0.0168(16) 0.0224(18) 0.0011(17)
C55 0.088(2) 0.063(2) 0.0549(19) -0.0081(15) 0.0078(17) -0.0038(18)
C56 0.075(2) 0.0567(17) 0.0430(14) 0.0006(13) 0.0069(13) -0.0005(15)
C57 0.150(5) 0.096(3) 0.051(2) -0.027(2) 0.010(2) 0.006(3)
C58 0.243(7) 0.137(5) 0.047(2) -0.016(3) 0.009(3) 0.048(5)
C59 0.239(9) 0.103(4) 0.078(3) -0.030(3) -0.012(4) 0.014(5)
C60 0.245(10) 0.276(13) 0.070(4) -0.059(5) 0.075(5) -0.116(10)
C61 0.0650(18) 0.0577(17) 0.0375(13) 0.0034(12) -0.0058(12) 0.0079(14)
C62 0.073(2) 0.101(3) 0.062(2) 0.029(2) -0.0178(17) 0.001(2)
C63 0.104(3) 0.069(2) 0.063(2) 0.0254(18) -0.016(2) -0.003(2)
C64 0.138(4) 0.123(4) 0.0425(18) 0.019(2) 0.020(2) 0.051(3)
S65 0.0982(6) 0.0458(4) 0.0605(5) 0.0001(3) -0.0269(4) 0.0001(4)
C66 0.075(2) 0.0433(15) 0.0503(16) -0.0013(12) -0.0102(14) 0.0060(14)
C67 0.075(2) 0.0513(17) 0.0480(16) 0.0035(12) -0.0050(14) 0.0079(15)
C68 0.0673(19) 0.0581(18) 0.0515(17) -0.0035(14) -0.0014(14) 0.0174(15)
C69 0.0537(16) 0.0548(17) 0.0589(18) -0.0093(14) -0.0058(13) 0.0087(13)
C70 0.0495(15) 0.0542(16) 0.0592(17) -0.0019(13) 0.0060(13) 0.0106(12)
C71 0.0580(16) 0.0481(15) 0.0417(14) 0.0004(11) -0.0001(12) 0.0125(12)
O72 0.0727(14) 0.0526(11) 0.0488(11) 0.0064(9) 0.0023(10) 0.0100(10)
C73 0.105(3) 0.070(2) 0.0520(19) 0.0002(16) 0.0153(18) 0.021(2)
C74 0.138(4) 0.068(2) 0.0547(19) 0.0112(17) 0.005(2) -0.004(2)
C75 0.195(5) 0.105(4) 0.059(2) 0.009(2) 0.028(3) 0.005(4)
C76 0.179(6) 0.195(7) 0.119(5) -0.033(5) 0.051(5) 0.016(5)
C77 0.0540(16) 0.0539(16) 0.0661(19) -0.0009(14) 0.0097(14) 0.0045(13)
C78 0.0462(15) 0.0469(15) 0.0693(19) -0.0009(13) 0.0139(13) -0.0038(12)
C79 0.0512(15) 0.0448(15) 0.0696(19) 0.0050(13) 0.0159(14) -0.0049(12)
O80 0.0732(15) 0.0625(14) 0.0716(15) 0.0111(11) 0.0225(12) 0.0140(11)
C85 0.0458(14) 0.0416(13) 0.0689(19) 0.0027(13) 0.0149(13) -0.0024(11)
S86 0.0618(4) 0.0420(4) 0.0862(6) 0.0045(4) 0.0111(4) 0.0059(3)
C87 0.0551(16) 0.0452(15) 0.079(2) 0.0059(14) 0.0101(15) 0.0106(13)
C88 0.0467(14) 0.0525(16) 0.0604(17) 0.0013(13) 0.0068(12) 0.0080(12)
O89 0.0549(11) 0.0509(11) 0.0645(13) -0.0049(9) 0.0138(9) 0.0027(9)
C90 0.0609(19) 0.069(2) 0.091(3) -0.0167(19) 0.0223(18) 0.0027(16)
C91 0.0563(19) 0.120(3) 0.080(2) -0.035(2) 0.0112(17) -0.001(2)
C92 0.078(3) 0.168(5) 0.101(3) -0.059(3) 0.017(2) 0.008(3)
C93 0.115(4) 0.225(7) 0.105(4) -0.050(5) 0.030(3) 0.031(5)
C94 0.0531(16) 0.0542(17) 0.0644(19) -0.0006(14) 0.0088(14) 0.0079(13)
C95 0.074(2) 0.065(2) 0.0581(18) 0.0001(15) -0.0014(16) 0.0087(17)
C96 0.073(2) 0.066(2) 0.076(2) 0.0154(18) 0.0079(19) 0.0175(18)
C97 0.071(2) 0.0606(19) 0.073(2) 0.0173(17) 0.0102(17) 0.0147(16)
C98 0.124(4) 0.102(3) 0.077(3) 0.014(2) 0.013(2) 0.004(3)
C99 0.148(7) 0.112(6) 0.078(5) -0.002(5) 0.008(5) -0.004(6)
C100 0.116(8) 0.142(9) 0.100(8) 0.015(8) -0.001(7) 0.001(8)
C101 0.119(8) 0.118(8) 0.071(6) 0.014(6) 0.027(6) 0.006(7)
C102 0.174(8) 0.113(6) 0.080(5) 0.029(4) 0.007(6) 0.017(6)
C103 0.144(7) 0.135(7) 0.087(5) 0.017(5) 0.024(5) -0.018(6)
C104 0.135(9) 0.134(9) 0.085(7) 0.015(7) 0.038(7) 0.016(8)
C105 0.0602(18) 0.0587(18) 0.0625(19) -0.0094(15) 0.0043(14) -0.0059(14)
C106 0.0534(16) 0.0503(15) 0.0471(15) -0.0019(12) 0.0066(12) -0.0053(12)
C107 0.0551(17) 0.0592(17) 0.0529(16) -0.0026(14) -0.0024(13) -0.0061(14)
C108 0.0623(17) 0.0492(15) 0.0389(13) -0.0014(11) 0.0037(12) -0.0071(12)
C109 0.084(2) 0.065(2) 0.0373(14) -0.0028(14) -0.0021(14) -0.0102(17)
C110 0.095(3) 0.106(3) 0.059(2) -0.024(2) -0.014(2) -0.015(3)
C111 0.151(5) 0.128(4) 0.050(2) -0.017(2) 0.034(3) -0.057(4)
C112 0.125(4) 0.071(2) 0.062(2) -0.0265(19) -0.020(2) 0.007(2)
C113 0.0709(19) 0.0453(15) 0.0487(15) -0.0007(12) -0.0024(14) -0.0046(13)
C114 0.0682(18) 0.0447(15) 0.0455(15) 0.0022(12) -0.0047(13) -0.0073(13)
C115 0.0619(17) 0.0476(14) 0.0406(13) -0.0027(11) 0.0050(12) -0.0127(12)
O116 0.0707(13) 0.0529(11) 0.0464(11) -0.0080(9) 0.0010(9) -0.0115(10)
C117 0.105(3) 0.092(3) 0.0451(17) -0.0066(17) 0.0169(18) -0.023(2)
C118 0.122(3) 0.100(3) 0.0473(18) -0.0228(19) 0.0065(19) 0.014(3)
C119 0.240(7) 0.159(6) 0.071(3) -0.013(3) 0.032(4) -0.006(5)
C120 0.275(9) 0.199(8) 0.118(5) -0.029(6) 0.025(6) -0.029(8)
C121 0.0501(16) 0.0424(15) 0.083(2) -0.0089(14) 0.0184(15) -0.0041(12)
C122 0.0548(16) 0.0530(17) 0.0686(19) -0.0121(14) 0.0169(14) -0.0128(13)
C123 0.0527(16) 0.0479(15) 0.0623(18) -0.0007(13) 0.0028(13) -0.0049(12)
C124 0.078(2) 0.090(3) 0.073(2) -0.0189(19) 0.0193(18) -0.010(2)
C125 0.123(5) 0.198(9) 0.113(5) -0.018(5) 0.044(4) 0.017(5)
C126 0.115(3) 0.120(4) 0.098(3) -0.024(3) 0.005(3) -0.015(3)
C127 0.181(6) 0.152(6) 0.086(4) -0.014(4) 0.018(4) 0.042(5)
C128 0.098(3) 0.069(2) 0.0461(17) -0.0036(15) -0.0151(17) 0.0154(19)
C129 0.259(10) 0.095(4) 0.060(3) -0.009(3) -0.033(4) 0.004(5)
C130 0.260(11) 0.191(8) 0.077(3) -0.029(4) -0.062(5) 0.151(8)
C131 0.154(6) 0.263(11) 0.059(3) 0.035(5) -0.018(3) -0.054(7)
C460 0.089(7) 0.117(8) 0.057(5) 0.006(6) -0.019(5) -0.048(6)
C461 0.125(6) 0.101(5) 0.060(3) 0.009(3) -0.023(4) -0.053(5)
C480 0.097(7) 0.116(8) 0.046(5) -0.029(5) -0.019(5) 0.003(6)
C481 0.102(5) 0.164(7) 0.049(3) -0.016(4) -0.013(3) 0.014(5)
C470 0.115(6) 0.116(5) 0.055(3) 0.025(3) -0.039(4) -0.017(5)
C471 0.085(7) 0.130(8) 0.046(5) 0.015(5) -0.018(6) -0.023(7)
C310 0.139(4) 0.111(4) 0.039(3) 0.018(3) 0.013(3) 0.008(4)
C311 0.144(4) 0.117(4) 0.046(2) 0.008(2) 0.011(2) 0.022(3)
C320 0.139(4) 0.112(4) 0.039(3) 0.018(3) 0.013(3) 0.008(4)
C321 0.146(4) 0.118(4) 0.047(2) 0.007(2) 0.010(2) 0.022(3)
C300 0.142(4) 0.116(4) 0.045(2) 0.009(2) 0.010(2) 0.023(3)
C301 0.137(4) 0.110(4) 0.038(3) 0.019(3) 0.013(3) 0.008(4)
C902 0.122(7) 0.084(4) 0.125(7) 0.010(4) 0.053(5) 0.021(4)
C912 0.084(3) 0.081(3) 0.099(3) 0.011(2) 0.048(2) 0.007(2)
C901 0.083(3) 0.079(3) 0.099(3) 0.012(2) 0.049(2) 0.008(2)
C911 0.122(7) 0.083(4) 0.124(7) 0.010(4) 0.054(5) 0.021(4)
C913 0.085(3) 0.083(3) 0.100(3) 0.012(2) 0.047(2) 0.006(2)
C903 0.124(7) 0.086(4) 0.126(7) 0.011(4) 0.052(5) 0.019(4)
C914 0.087(3) 0.084(3) 0.102(3) 0.012(2) 0.045(3) 0.005(2)
C904 0.122(7) 0.085(4) 0.126(7) 0.011(4) 0.053(5) 0.020(4)

loop_
_atom_type_symbol
_atom_type_scat_dispersion_real
_atom_type_scat_dispersion_imag
_atom_type_scat_Cromer_Mann_a1
_atom_type_scat_Cromer_Mann_b1
_atom_type_scat_Cromer_Mann_a2
_atom_type_scat_Cromer_Mann_b2
_atom_type_scat_Cromer_Mann_a3
_atom_type_scat_Cromer_Mann_b3
_atom_type_scat_Cromer_Mann_a4
_atom_type_scat_Cromer_Mann_b4
_atom_type_scat_Cromer_Mann_c
_atom_type_scat_source
C 0.0181 0.0091 2.3100 20.8439 1.0200 10.2075 1.5886 0.5687 0.8650 51.6512 0.2156 'International Tables Vol C 4.2.6.8 and 6.1.1.4'
H 0.0000 0.0000 0.4930 10.5109 0.3229 26.1257 0.1402 3.1424 0.0408 57.7998 0.0030 'International Tables Vol C 4.2.6.8 and 6.1.1.4'
O 0.0492 0.0322 3.0485 13.2771 2.2868 5.7011 1.5463 0.3239 0.8670 32.9089 0.2508 'International Tables Vol C 4.2.6.8 and 6.1.1.4'
S 0.3331 0.5567 6.9053 1.4679 5.2034 22.2151 1.4379 0.2536 1.5863 56.1720 0.8669 'International Tables Vol C 4.2.6.8 and 6.1.1.4'

loop_
_geom_angle_atom_site_label_1
_geom_angle_atom_site_label_2
_geom_angle_atom_site_label_3
_geom_angle
_geom_angle_publ_flag
C2 S1 C41 109.89(14) yes
S1 C2 C3 113.7(2) yes
S1 C2 C7 126.2(2) yes
C3 C2 C7 119.9(3) yes
C2 C3 C4 121.2(3) yes
C2 C3 H31 118.4 no
C4 C3 H31 120.4 no
C3 C4 C5 117.8(3) yes
C3 C4 C61 120.4(3) yes
C5 C4 C61 121.6(3) yes
C4 C5 C6 122.4(3) yes
C4 C5 H51 118.5 no
C6 C5 H51 119.1 no
C5 C6 C7 118.6(3) yes
C5 C6 C13 120.2(3) yes
C7 C6 C13 121.1(3) yes
C6 C7 C2 120.0(3) yes
C6 C7 O8 119.3(3) yes
C2 C7 O8 120.6(3) yes
C7 O8 C9 114.7(3) yes
O8 C9 C300 102.8(5) yes
O8 C9 H93 108.4 no
C300 C9 H93 110.9 no
O8 C9 H91 112.3 no
C300 C9 H91 114.2 no
H93 C9 H91 108.1 no
O8 C9 C301 110.8(6) yes
O8 C9 H94 106.7 no
C301 C9 H94 108.0 no
O8 C9 H92 110.1 no
C301 C9 H92 112.4 no
H94 C9 H92 108.6 no
C6 C13 C14 111.8(3) yes
C6 C13 H131 108.4 no
C14 C13 H131 106.1 no
C6 C13 H132 110.7 no
C14 C13 H132 109.5 no
H131 C13 H132 110.2 no
C13 C14 C15 121.7(3) yes
C13 C14 C56 120.8(3) yes
C15 C14 C56 117.5(3) yes
C14 C15 O16 119.6(3) yes
C14 C15 C21 120.0(3) yes
O16 C15 C21 120.4(3) yes
C15 O16 C17 112.6(2) yes
O16 C17 C18 109.2(3) yes
O16 C17 H172 108.3 no
C18 C17 H172 114.8 no
O16 C17 H171 104.5 no
C18 C17 H171 111.4 no
H172 C17 H171 108.1 no
C17 C18 C19 114.3(4) yes
C17 C18 H182 109.9 no
C19 C18 H182 109.7 no
C17 C18 H181 106.9 no
C19 C18 H181 104.8 no
H182 C18 H181 111.2 no
C18 C19 C20 113.8(4) yes
C18 C19 H191 108.6 no
C20 C19 H191 110.1 no
C18 C19 H192 109.1 no
C20 C19 H192 105.8 no
H191 C19 H192 109.4 no
C19 C20 H202 112.8 no
C19 C20 H201 110.7 no
H202 C20 H201 107.0 no
C19 C20 H203 111.2 no
H202 C20 H203 105.9 no
H201 C20 H203 109.0 no
C15 C21 S22 120.9(3) yes
C15 C21 C54 119.9(3) yes
S22 C21 C54 119.2(3) yes
C21 S22 C23 101.94(14) yes
S22 C23 C24 121.5(3) yes
S22 C23 C33 117.8(2) yes
C24 C23 C33 120.7(3) yes
C23 C24 O25 121.1(3) yes
C23 C24 C30 119.2(3) yes
O25 C24 C30 119.7(3) yes
C24 O25 C26 109.7(3) yes
O25 C26 C27 108.9(5) yes
O25 C26 H262 109.1 no
C27 C26 H262 110.8 no
O25 C26 H261 112.2 no
C27 C26 H261 105.2 no
H262 C26 H261 110.7 no
C26 C27 C28 109.6(7) yes
C26 C27 H272 105.3 no
C28 C27 H272 110.1 no
C26 C27 H271 109.5 no
C28 C27 H271 108.9 no
H272 C27 H271 113.2 no
C27 C28 C29 104.7(9) yes
C27 C28 H281 111.7 no
C29 C28 H281 110.7 no
C27 C28 H282 111.5 no
C29 C28 H282 108.8 no
H281 C28 H282 109.3 no
C28 C29 H292 108.8 no
C28 C29 H291 110.6 no
H292 C29 H291 109.5 no
C28 C29 H293 109.0 no
H292 C29 H293 109.5 no
H291 C29 H293 109.5 no
C24 C30 C31 118.9(3) yes
C24 C30 C38 121.5(3) yes
C31 C30 C38 119.6(3) yes
C30 C31 C32 123.3(3) yes
C30 C31 H311 118.3 no
C32 C31 H311 118.4 no
C31 C32 C33 117.1(3) yes
C31 C32 C34 123.2(3) yes
C33 C32 C34 119.8(3) yes
C32 C33 C23 120.6(3) yes
C32 C33 H331 120.7 no
C23 C33 H331 118.6 no
C32 C34 C35 109.2(4) yes
C32 C34 C36 111.3(3) yes
C35 C34 C36 110.5(4) yes
C32 C34 C37 110.4(3) yes
C35 C34 C37 106.3(3) yes
C36 C34 C37 108.9(4) yes
C34 C35 H352 106.3 no
C34 C35 H351 109.0 no
H352 C35 H351 111.0 no
C34 C35 H353 108.8 no
H352 C35 H353 107.0 no
H351 C35 H353 114.4 no
C34 C36 H362 104.8 no
C34 C36 H361 112.0 no
H362 C36 H361 110.0 no
C34 C36 H363 110.7 no
H362 C36 H363 107.6 no
H361 C36 H363 111.4 no
C34 C37 H372 110.9 no
C34 C37 H371 114.1 no
H372 C37 H371 108.5 no
C34 C37 H373 108.4 no
H372 C37 H373 106.4 no
H371 C37 H373 108.4 no
C30 C38 C39 110.1(3) yes
C30 C38 H382 110.0 no
C39 C38 H382 111.9 no
C30 C38 H381 112.7 no
C39 C38 H381 107.5 no
H382 C38 H381 104.6 no
C38 C39 C40 121.0(3) yes
C38 C39 C44 119.5(3) yes
C40 C39 C44 119.4(3) yes
C39 C40 C41 119.3(3) yes
C39 C40 O49 119.5(3) yes
C41 C40 O49 121.1(3) yes
S1 C41 C40 124.5(2) yes
S1 C41 C42 114.9(3) yes
C40 C41 C42 120.3(3) yes
C41 C42 C43 121.7(4) yes
C41 C42 H421 118.1 no
C43 C42 H421 120.2 no
C42 C43 C44 116.8(3) yes
C42 C43 C45 121.2(4) yes
C44 C43 C45 122.0(3) yes
C39 C44 C43 122.4(3) yes
C39 C44 H441 117.9 no
C43 C44 H441 119.6 no
C43 C45 C461 110.8(4) yes
C43 C45 C481 110.7(4) yes
C461 C45 C481 106.7(7) yes
C43 C45 C470 114.4(5) yes
C461 C45 C470 110.5(6) yes
C481 C45 C470 103.2(6) yes
C43 C45 C460 101.4(5) yes
C43 C45 C480 110.7(5) yes
C460 C45 C480 94.1(10) yes
C43 C45 C471 106.0(6) yes
C460 C45 C471 107.2(10) yes
C480 C45 C471 132.5(10) yes
C40 O49 C50 114.7(3) yes
O49 C50 C51 107.1(3) yes
O49 C50 H501 108.9 no
C51 C50 H501 109.4 no
O49 C50 H502 107.8 no
C51 C50 H502 112.1 no
H501 C50 H502 111.3 no
C50 C51 C52 115.4(5) yes
C50 C51 H512 110.0 no
C52 C51 H512 107.1 no
C50 C51 H511 112.3 no
C52 C51 H511 103.3 no
H512 C51 H511 108.2 no
C51 C52 C53 111.8(5) yes
C51 C52 H521 112.2 no
C53 C52 H521 107.3 no
C51 C52 H522 112.7 no
C53 C52 H522 104.9 no
H521 C52 H522 107.6 no
C52 C53 H531 105.7 no
C52 C53 H532 104.8 no
H531 C53 H532 109.6 no
C52 C53 H533 110.5 no
H531 C53 H533 112.4 no
H532 C53 H533 113.4 no
C21 C54 C55 120.7(3) yes
C21 C54 H541 117.8 no
C55 C54 H541 121.5 no
C54 C55 C56 118.7(3) yes
C54 C55 C57 120.0(4) yes
C56 C55 C57 121.3(4) yes
C14 C56 C55 123.1(3) yes
C14 C56 H561 117.7 no
C55 C56 H561 119.2 no
C55 C57 C58 112.3(4) yes
C55 C57 C59 112.8(5) yes
C58 C57 C59 110.6(5) yes
C55 C57 C60 105.7(4) yes
C58 C57 C60 111.0(7) yes
C59 C57 C60 104.0(7) yes
C57 C58 H582 106.6 no
C57 C58 H581 110.7 no
H582 C58 H581 109.3 no
C57 C58 H583 110.8 no
H582 C58 H583 108.0 no
H581 C58 H583 111.3 no
C57 C59 H591 110.2 no
C57 C59 H592 109.1 no
H591 C59 H592 109.2 no
C57 C59 H593 109.6 no
H591 C59 H593 109.8 no
H592 C59 H593 108.8 no
C57 C60 H601 109.6 no
C57 C60 H602 112.3 no
H601 C60 H602 110.8 no
C57 C60 H603 106.1 no
H601 C60 H603 107.9 no
H602 C60 H603 110.0 no
C4 C61 C62 109.6(3) yes
C4 C61 C63 112.0(3) yes
C62 C61 C63 106.5(3) yes
C4 C61 C64 107.6(3) yes
C62 C61 C64 110.5(4) yes
C63 C61 C64 110.7(4) yes
C61 C62 H621 109.6 no
C61 C62 H622 106.9 no
H621 C62 H622 108.9 no
C61 C62 H623 109.8 no
H621 C62 H623 112.0 no
H622 C62 H623 109.4 no
C61 C63 H631 112.7 no
C61 C63 H632 109.4 no
H631 C63 H632 111.5 no
C61 C63 H633 109.0 no
H631 C63 H633 106.1 no
H632 C63 H633 108.0 no
C61 C64 H641 110.5 no
C61 C64 H642 109.5 no
H641 C64 H642 106.9 no
C61 C64 H643 114.2 no
H641 C64 H643 108.6 no
H642 C64 H643 106.8 no
C66 S65 C114 109.56(14) yes
S65 C66 C67 115.0(3) yes
S65 C66 C71 124.7(2) yes
C67 C66 C71 120.0(3) yes
C66 C67 C68 121.5(3) yes
C66 C67 H671 117.8 no
C68 C67 H671 120.7 no
C67 C68 C69 117.3(3) yes
C67 C68 C128 120.6(3) yes
C69 C68 C128 122.1(3) yes
C68 C69 C70 122.7(3) yes
C68 C69 H691 118.5 no
C70 C69 H691 118.8 no
C69 C70 C71 119.8(3) yes
C69 C70 C77 119.9(3) yes
C71 C70 C77 120.3(3) yes
C66 C71 C70 118.6(3) yes
C66 C71 O72 120.9(3) yes
C70 C71 O72 120.3(3) yes
C71 O72 C73 115.9(3) yes
O72 C73 C74 107.5(4) yes
O72 C73 H732 111.8 no
C74 C73 H732 106.2 no
O72 C73 H731 112.4 no
C74 C73 H731 107.6 no
H732 C73 H731 110.9 no
C73 C74 C75 115.4(5) yes
C73 C74 H741 106.1 no
C75 C74 H741 107.7 no
C73 C74 H742 109.0 no
C75 C74 H742 109.3 no
H741 C74 H742 109.2 no
C74 C75 C76 111.5(6) yes
C74 C75 H751 109.5 no
C76 C75 H751 109.6 no
C74 C75 H752 112.1 no
C76 C75 H752 103.4 no
H751 C75 H752 110.6 no
C75 C76 H761 107.3 no
C75 C76 H763 106.3 no
H761 C76 H763 111.0 no
C75 C76 H762 113.5 no
H761 C76 H762 108.8 no
H763 C76 H762 109.9 no
C70 C77 C78 110.6(3) yes
C70 C77 H771 106.9 no
C78 C77 H771 109.5 no
C70 C77 H772 109.2 no
C78 C77 H772 113.5 no
H771 C77 H772 106.8 no
C77 C78 C79 120.2(3) yes
C77 C78 C123 120.6(3) yes
C79 C78 C123 119.2(3) yes
C78 C79 O80 119.5(3) yes
C78 C79 C85 118.0(3) yes
O80 C79 C85 122.5(3) yes
C79 O80 C901 109.8(4) yes
C79 O80 C911 125.8(8) yes
C79 C85 S86 120.8(3) yes
C79 C85 C121 120.9(3) yes
S86 C85 C121 118.2(2) yes
C85 S86 C87 102.71(15) yes
S86 C87 C88 121.0(3) yes
S86 C87 C97 118.7(3) yes
C88 C87 C97 120.2(3) yes
C87 C88 O89 121.3(3) yes
C87 C88 C94 119.1(3) yes
O89 C88 C94 119.6(3) yes
C88 O89 C90 112.0(3) yes
O89 C90 C91 107.1(4) yes
O89 C90 H901 111.1 no
C91 C90 H901 111.7 no
O89 C90 H902 109.2 no
C91 C90 H902 109.7 no
H901 C90 H902 108.0 no
C90 C91 C92 111.2(5) yes
C90 C91 H912 111.2 no
C92 C91 H912 108.2 no
C90 C91 H911 110.4 no
C92 C91 H911 108.4 no
H912 C91 H911 107.2 no
C91 C92 C93 114.1(6) yes
C91 C92 H921 112.7 no
C93 C92 H921 110.3 no
C91 C92 H922 107.3 no
C93 C92 H922 97.0 no
H921 C92 H922 114.6 no
C92 C93 H931 105.8 no
C92 C93 H932 107.6 no
H931 C93 H932 114.2 no
C92 C93 H933 104.8 no
H931 C93 H933 112.1 no
H932 C93 H933 111.8 no
C88 C94 C95 118.6(3) yes
C88 C94 C105 120.9(3) yes
C95 C94 C105 120.5(3) yes
C94 C95 C96 123.0(4) yes
C94 C95 H951 119.6 no
C96 C95 H951 117.4 no
C95 C96 C97 117.1(4) yes
C95 C96 C98 121.5(4) yes
C97 C96 C98 121.4(4) yes
C96 C97 C87 121.8(4) yes
C96 C97 H971 119.6 no
C87 C97 H971 118.6 no
C96 C98 C99 112.4(6) yes
C96 C98 C102 105.8(6) yes
C99 C98 C102 105.9(8) yes
C96 C98 C103 109.1(5) yes
C99 C98 C103 114.6(8) yes
C102 C98 C103 108.6(9) yes
C96 C98 C100 110.2(9) yes
C96 C98 C101 114.5(7) yes
C100 C98 C101 103.2(12) yes
C96 C98 C104 108.2(7) yes
C100 C98 C104 113.7(14) yes
C101 C98 C104 107.1(11) yes
C98 C99 H992 106.9 no
C98 C99 H991 104.4 no
H992 C99 H991 112.7 no
C98 C99 H993 108.2 no
H992 C99 H993 113.4 no
H991 C99 H993 110.7 no
C98 C100 H1002 109.2 no
C98 C100 H1001 111.0 no
H1002 C100 H1001 110.6 no
C98 C100 H1003 104.8 no
H1002 C100 H1003 110.4 no
H1001 C100 H1003 110.7 no
C98 C101 H1012 108.4 no
C98 C101 H1011 108.8 no
H1012 C101 H1011 109.8 no
C98 C101 H1013 111.0 no
H1012 C101 H1013 109.7 no
H1011 C101 H1013 109.1 no
C98 C102 H1022 110.1 no
C98 C102 H1021 108.3 no
H1022 C102 H1021 108.0 no
C98 C102 H1023 111.1 no
H1022 C102 H1023 109.9 no
H1021 C102 H1023 109.3 no
C98 C103 H1031 110.9 no
C98 C103 H1032 108.9 no
H1031 C103 H1032 109.7 no
C98 C103 H1033 108.4 no
H1031 C103 H1033 110.5 no
H1032 C103 H1033 108.5 no
C98 C104 H1041 110.8 no
C98 C104 H1042 110.4 no
H1041 C104 H1042 109.1 no
C98 C104 H1043 107.9 no
H1041 C104 H1043 109.9 no
H1042 C104 H1043 108.7 no
C94 C105 C106 111.5(3) yes
C94 C105 H1051 111.2 no
C106 C105 H1051 112.6 no
C94 C105 H1052 108.7 no
C106 C105 H1052 107.7 no
H1051 C105 H1052 104.8 no
C105 C106 C107 120.1(3) yes
C105 C106 C115 120.5(3) yes
C107 C106 C115 119.4(3) yes
C106 C107 C108 122.7(3) yes
C106 C107 H1071 118.4 no
C108 C107 H1071 118.9 no
C107 C108 C109 120.1(3) yes
C107 C108 C113 117.1(3) yes
C109 C108 C113 122.7(3) yes
C108 C109 C110 112.4(3) yes
C108 C109 C111 108.1(3) yes
C110 C109 C111 109.2(4) yes
C108 C109 C112 110.5(3) yes
C110 C109 C112 106.7(4) yes
C111 C109 C112 109.9(4) yes
C109 C110 H1101 111.4 no
C109 C110 H1102 107.9 no
H1101 C110 H1102 110.7 no
C109 C110 H1103 106.0 no
H1101 C110 H1103 112.1 no
H1102 C110 H1103 108.5 no
C109 C111 H1111 109.6 no
C109 C111 H1112 107.3 no
H1111 C111 H1112 110.1 no
C109 C111 H1113 109.0 no
H1111 C111 H1113 110.9 no
H1112 C111 H1113 109.7 no
C109 C112 H1121 113.4 no
C109 C112 H1122 110.3 no
H1121 C112 H1122 109.7 no
C109 C112 H1123 106.7 no
H1121 C112 H1123 107.3 no
H1122 C112 H1123 109.2 no
C108 C113 C114 121.6(3) yes
C108 C113 H1131 117.7 no
C114 C113 H1131 120.7 no
S65 C114 C113 114.1(2) yes
S65 C114 C115 125.5(2) yes
C113 C114 C115 120.0(3) yes
C114 C115 C106 119.2(3) yes
C114 C115 O116 120.7(3) yes
C106 C115 O116 120.0(3) yes
C115 O116 C117 114.1(3) yes
O116 C117 C118 108.7(4) yes
O116 C117 H1171 110.9 no
C118 C117 H1171 110.9 no
O116 C117 H1172 108.4 no
C118 C117 H1172 108.6 no
H1171 C117 H1172 109.3 no
C117 C118 C119 109.8(5) yes
C117 C118 H1181 111.7 no
C119 C118 H1181 110.0 no
C117 C118 H1182 105.3 no
C119 C118 H1182 109.5 no
H1181 C118 H1182 110.4 no
C118 C119 C120 118.9(8) yes
C118 C119 H1191 109.8 no
C120 C119 H1191 105.9 no
C118 C119 H1192 109.4 no
C120 C119 H1192 103.2 no
H1191 C119 H1192 109.2 no
C119 C120 H1201 111.6 no
C119 C120 H1202 105.4 no
H1201 C120 H1202 112.5 no
C119 C120 H1203 103.0 no
H1201 C120 H1203 111.3 no
H1202 C120 H1203 112.5 no
C85 C121 C122 121.6(3) yes
C85 C121 H1211 119.8 no
C122 C121 H1211 118.6 no
C121 C122 C123 117.3(3) yes
C121 C122 C124 122.4(3) yes
C123 C122 C124 120.4(3) yes
C122 C123 C78 122.8(3) yes
C122 C123 H1231 118.5 no
C78 C123 H1231 118.7 no
C122 C124 C125 109.3(4) yes
C122 C124 C126 106.5(4) yes
C125 C124 C126 102.2(6) yes
C122 C124 C127 115.2(4) yes
C125 C124 C127 111.3(6) yes
C126 C124 C127 111.5(6) yes
C124 C125 H1252 107.7 no
C124 C125 H1251 108.8 no
H1252 C125 H1251 112.0 no
C124 C125 H1253 106.4 no
H1252 C125 H1253 110.3 no
H1251 C125 H1253 111.3 no
C124 C126 H1262 110.6 no
C124 C126 H1261 104.6 no
H1262 C126 H1261 110.3 no
C124 C126 H1263 105.5 no
H1262 C126 H1263 112.0 no
H1261 C126 H1263 113.5 no
C124 C127 H1272 108.1 no
C124 C127 H1271 107.5 no
H1272 C127 H1271 109.9 no
C124 C127 H1273 106.8 no
H1272 C127 H1273 111.3 no
H1271 C127 H1273 113.0 no
C68 C128 C129 112.6(4) yes
C68 C128 C130 110.2(4) yes
C129 C128 C130 111.4(6) yes
C68 C128 C131 111.3(4) yes
C129 C128 C131 99.5(6) yes
C130 C128 C131 111.4(7) yes
C128 C129 H1292 110.4 no
C128 C129 H1291 110.5 no
H1292 C129 H1291 108.9 no
C128 C129 H1293 110.5 no
H1292 C129 H1293 107.8 no
H1291 C129 H1293 108.7 no
C128 C130 H1302 108.6 no
C128 C130 H1301 109.4 no
H1302 C130 H1301 109.5 no
C128 C130 H1303 110.0 no
H1302 C130 H1303 110.4 no
H1301 C130 H1303 108.9 no
C128 C131 H1312 108.7 no
C128 C131 H1311 107.3 no
H1312 C131 H1311 110.8 no
C128 C131 H1313 109.9 no
H1312 C131 H1313 109.7 no
H1311 C131 H1313 110.3 no
C45 C460 H4602 108.9 no
C45 C460 H4601 111.4 no
H4602 C460 H4601 109.1 no
C45 C460 H4603 109.7 no
H4602 C460 H4603 108.4 no
H4601 C460 H4603 109.2 no
C45 C461 H4611 111.5 no
C45 C461 H4612 110.7 no
H4611 C461 H4612 109.2 no
C45 C461 H4613 109.6 no
H4611 C461 H4613 108.1 no
H4612 C461 H4613 107.5 no
C45 C480 H4801 109.4 no
C45 C480 H4802 108.9 no
H4801 C480 H4802 108.5 no
C45 C480 H4803 110.3 no
H4801 C480 H4803 110.2 no
H4802 C480 H4803 109.5 no
C45 C481 H4811 109.0 no
C45 C481 H4812 112.2 no
H4811 C481 H4812 107.5 no
C45 C481 H4813 111.7 no
H4811 C481 H4813 107.3 no
H4812 C481 H4813 109.1 no
C45 C470 H4701 109.2 no
C45 C470 H4702 109.7 no
H4701 C470 H4702 108.7 no
C45 C470 H4703 111.0 no
H4701 C470 H4703 109.6 no
H4702 C470 H4703 108.5 no
C45 C471 H4711 104.0 no
C45 C471 H4712 106.3 no
H4711 C471 H4712 112.0 no
C45 C471 H4713 111.4 no
H4711 C471 H4713 110.8 no
H4712 C471 H4713 111.9 no
C320 C310 C301 113.2(10) yes
C320 C310 H3101 101.0 no
C301 C310 H3101 103.0 no
C320 C310 H3102 114.8 no
C301 C310 H3102 113.8 no
H3101 C310 H3102 109.4 no
C321 C311 C300 110.1(10) yes
C321 C311 H3112 111.0 no
C300 C311 H3112 109.9 no
C321 C311 H3111 105.9 no
C300 C311 H3111 109.7 no
H3112 C311 H3111 110.2 no
C310 C320 H3201 112.3 no
C310 C320 H3203 115.2 no
H3201 C320 H3203 108.8 no
C310 C320 H3202 103.4 no
H3201 C320 H3202 108.1 no
H3203 C320 H3202 108.7 no
C311 C321 H3212 113.6 no
C311 C321 H3211 102.5 no
H3212 C321 H3211 110.2 no
C311 C321 H3213 111.8 no
H3212 C321 H3213 108.6 no
H3211 C321 H3213 110.0 no
C9 C300 C311 117.0(8) yes
C9 C300 H3001 108.6 no
C311 C300 H3001 105.0 no
C9 C300 H3002 107.3 no
C311 C300 H3002 110.4 no
H3001 C300 H3002 108.3 no
C310 C301 C9 103.0(8) yes
C310 C301 H3012 116.2 no
C9 C301 H3012 113.3 no
C310 C301 H3011 104.2 no
C9 C301 H3011 110.4 no
H3012 C301 H3011 109.3 no
C911 C902 C904 111.3(11) yes
C911 C902 H9021 111.2 no
C904 C902 H9021 111.5 no
C911 C902 H9022 107.6 no
C904 C902 H9022 103.7 no
H9021 C902 H9022 111.2 no
C901 C912 C913 119.7(7) yes
C901 C912 H9121 105.4 no
C913 C912 H9121 106.2 no
C901 C912 H9122 107.9 no
C913 C912 H9122 108.1 no
H9121 C912 H9122 109.3 no
C912 C901 O80 108.4(6) yes
C912 C901 H9012 108.8 no
O80 C901 H9012 112.7 no
C912 C901 H9011 109.4 no
O80 C901 H9011 108.3 no
H9012 C901 H9011 109.1 no
C902 C911 O80 103.5(8) yes
C902 C911 H9111 110.3 no
O80 C911 H9111 108.6 no
C902 C911 H9112 112.7 no
O80 C911 H9112 112.5 no
H9111 C911 H9112 109.0 no
C912 C913 C914 115.5(8) yes
C912 C913 H9131 104.4 no
C914 C913 H9131 108.2 no
C912 C913 H9132 107.7 no
C914 C913 H9132 110.4 no
H9131 C913 H9132 110.4 no
C904 C903 H9032 108.2 no
C904 C903 H9031 107.3 no
H9032 C903 H9031 111.3 no
C904 C903 H9033 109.3 no
H9032 C903 H9033 110.5 no
H9031 C903 H9033 110.0 no
C913 C914 H9142 111.4 no
C913 C914 H9141 110.6 no
H9142 C914 H9141 109.7 no
C913 C914 H9143 107.1 no
H9142 C914 H9143 109.4 no
H9141 C914 H9143 108.6 no
C903 C904 C902 124.1(14) yes
C903 C904 H9042 107.1 no
C902 C904 H9042 111.2 no
C903 C904 H9041 101.0 no
C902 C904 H9041 101.9 no
H9042 C904 H9041 110.3 no

loop_
_geom_bond_atom_site_label_1
_geom_bond_atom_site_label_2
_geom_bond_distance
_geom_bond_publ_flag
S1 C2 1.781(3) yes
S1 C41 1.764(3) yes
C2 C3 1.402(4) yes
C2 C7 1.379(5) yes
C3 C4 1.384(4) yes
C3 H31 0.927 no
C4 C5 1.380(5) yes
C4 C61 1.555(4) yes
C5 C6 1.397(4) yes
C5 H51 0.947 no
C6 C7 1.398(4) yes
C6 C13 1.506(5) yes
C7 O8 1.385(3) yes
O8 C9 1.406(5) yes
C9 C300 1.552(8) yes
C9 H93 0.967 no
C9 H91 0.960 no
C9 C301 1.523(9) yes
C9 H94 0.970 no
C9 H92 0.964 no
C13 C14 1.512(5) yes
C13 H131 0.950 no
C13 H132 0.976 no
C14 C15 1.405(4) yes
C14 C56 1.400(4) yes
C15 O16 1.378(4) yes
C15 C21 1.400(5) yes
O16 C17 1.429(4) yes
C17 C18 1.478(5) yes
C17 H172 0.977 no
C17 H171 0.960 no
C18 C19 1.511(5) yes
C18 H182 1.014 no
C18 H181 0.959 no
C19 C20 1.487(7) yes
C19 H191 0.980 no
C19 H192 0.956 no
C20 H202 0.979 no
C20 H201 0.978 no
C20 H203 0.999 no
C21 S22 1.779(3) yes
C21 C54 1.400(5) yes
S22 C23 1.787(4) yes
C23 C24 1.398(4) yes
C23 C33 1.376(5) yes
C24 O25 1.372(4) yes
C24 C30 1.385(5) yes
O25 C26 1.463(5) yes
C26 C27 1.465(9) yes
C26 H262 0.972 no
C26 H261 0.989 no
C27 C28 1.565(11) yes
C27 H272 0.970 no
C27 H271 0.954 no
C28 C29 1.490(8) yes
C28 H281 0.963 no
C28 H282 0.976 no
C29 H292 0.950 no
C29 H291 0.950 no
C29 H293 0.950 no
C30 C31 1.383(5) yes
C30 C38 1.531(4) yes
C31 C32 1.374(5) yes
C31 H311 0.923 no
C32 C33 1.411(5) yes
C32 C34 1.544(5) yes
C33 H331 0.943 no
C34 C35 1.548(6) yes
C34 C36 1.515(6) yes
C34 C37 1.533(5) yes
C35 H352 0.978 no
C35 H351 0.967 no
C35 H353 0.977 no
C36 H362 0.957 no
C36 H361 0.963 no
C36 H363 0.966 no
C37 H372 0.944 no
C37 H371 0.960 no
C37 H373 0.943 no
C38 C39 1.519(5) yes
C38 H382 0.950 no
C38 H381 0.931 no
C39 C40 1.378(4) yes
C39 C44 1.400(5) yes
C40 C41 1.405(5) yes
C40 O49 1.377(4) yes
C41 C42 1.380(4) yes
C42 C43 1.398(5) yes
C42 H421 0.925 no
C43 C44 1.393(6) yes
C43 C45 1.532(5) yes
C44 H441 0.938 no
C45 C461 1.507(6) yes
C45 C481 1.531(7) yes
C45 C470 1.518(7) yes
C45 C460 1.572(9) yes
C45 C480 1.495(9) yes
C45 C471 1.510(9) yes
O49 C50 1.426(5) yes
C50 C51 1.534(5) yes
C50 H501 0.971 no
C50 H502 0.958 no
C51 C52 1.479(7) yes
C51 H512 0.974 no
C51 H511 1.014 no
C52 C53 1.478(8) yes
C52 H521 1.016 no
C52 H522 0.984 no
C53 H531 0.976 no
C53 H532 0.972 no
C53 H533 0.936 no
C54 C55 1.378(6) yes
C54 H541 0.907 no
C55 C56 1.377(5) yes
C55 C57 1.540(6) yes
C56 H561 0.951 no
C57 C58 1.477(9) yes
C57 C59 1.519(8) yes
C57 C60 1.587(11) yes
C58 H582 0.971 no
C58 H581 0.987 no
C58 H583 0.985 no
C59 H591 0.993 no
C59 H592 0.990 no
C59 H593 0.962 no
C60 H601 0.973 no
C60 H602 0.962 no
C60 H603 0.981 no
C61 C62 1.554(5) yes
C61 C63 1.518(6) yes
C61 C64 1.501(6) yes
C62 H621 0.953 no
C62 H622 0.971 no
C62 H623 0.960 no
C63 H631 0.953 no
C63 H632 0.990 no
C63 H633 0.939 no
C64 H641 0.951 no
C64 H642 0.975 no
C64 H643 0.976 no
S65 C66 1.763(3) yes
S65 C114 1.772(3) yes
C66 C67 1.398(4) yes
C66 C71 1.403(5) yes
C67 C68 1.392(5) yes
C67 H671 0.956 no
C68 C69 1.370(6) yes
C68 C128 1.529(5) yes
C69 C70 1.395(5) yes
C69 H691 0.918 no
C70 C71 1.385(5) yes
C70 C77 1.530(5) yes
C71 O72 1.364(4) yes
O72 C73 1.438(5) yes
C73 C74 1.496(6) yes
C73 H732 0.983 no
C73 H731 0.934 no
C74 C75 1.487(8) yes
C74 H741 0.996 no
C74 H742 0.988 no
C75 C76 1.492(8) yes
C75 H751 0.980 no
C75 H752 0.996 no
C76 H761 0.978 no
C76 H763 0.969 no
C76 H762 0.965 no
C77 C78 1.522(5) yes
C77 H771 0.936 no
C77 H772 0.908 no
C78 C79 1.410(5) yes
C78 C123 1.364(5) yes
C79 O80 1.374(4) yes
C79 C85 1.398(5) yes
O80 C901 1.463(7) yes
O80 C911 1.392(9) yes
C85 S86 1.789(3) yes
C85 C121 1.377(5) yes
S86 C87 1.782(4) yes
C87 C88 1.394(5) yes
C87 C97 1.372(6) yes
C88 O89 1.372(4) yes
C88 C94 1.387(5) yes
O89 C90 1.434(4) yes
C90 C91 1.492(7) yes
C90 H901 0.967 no
C90 H902 0.976 no
C91 C92 1.512(7) yes
C91 H912 0.977 no
C91 H911 0.976 no
C92 C93 1.461(7) yes
C92 H921 0.955 no
C92 H922 0.995 no
C93 H931 0.954 no
C93 H932 0.961 no
C93 H933 0.969 no
C94 C95 1.383(5) yes
C94 C105 1.522(5) yes
C95 C96 1.378(6) yes
C95 H951 0.929 no
C96 C97 1.378(6) yes
C96 C98 1.549(7) yes
C97 H971 0.945 no
C98 C99 1.548(8) yes
C98 C102 1.538(8) yes
C98 C103 1.521(8) yes
C98 C100 1.523(9) yes
C98 C101 1.527(9) yes
C98 C104 1.560(9) yes
C99 H992 1.093 no
C99 H991 1.104 no
C99 H993 1.078 no
C100 H1002 1.000 no
C100 H1001 1.008 no
C100 H1003 0.999 no
C101 H1012 0.963 no
C101 H1011 0.965 no
C101 H1013 0.964 no
C102 H1022 0.968 no
C102 H1021 0.967 no
C102 H1023 0.972 no
C103 H1031 0.967 no
C103 H1032 0.984 no
C103 H1033 0.989 no
C104 H1041 0.962 no
C104 H1042 0.968 no
C104 H1043 0.969 no
C105 C106 1.532(5) yes
C105 H1051 0.960 no
C105 H1052 0.985 no
C106 C107 1.389(5) yes
C106 C115 1.399(5) yes
C107 C108 1.405(5) yes
C107 H1071 0.937 no
C108 C109 1.523(4) yes
C108 C113 1.386(5) yes
C109 C110 1.500(6) yes
C109 C111 1.518(6) yes
C109 C112 1.545(6) yes
C110 H1101 0.962 no
C110 H1102 0.987 no
C110 H1103 0.968 no
C111 H1111 0.965 no
C111 H1112 0.969 no
C111 H1113 0.972 no
C112 H1121 0.954 no
C112 H1122 0.963 no
C112 H1123 0.971 no
C113 C114 1.407(4) yes
C113 H1131 0.942 no
C114 C115 1.400(5) yes
C115 O116 1.362(4) yes
O116 C117 1.438(5) yes
C117 C118 1.499(6) yes
C117 H1171 0.942 no
C117 H1172 0.972 no
C118 C119 1.535(7) yes
C118 H1181 0.973 no
C118 H1182 0.960 no
C119 C120 1.462(8) yes
C119 H1191 0.983 no
C119 H1192 0.984 no
C120 H1201 0.982 no
C120 H1202 0.975 no
C120 H1203 0.977 no
C121 C122 1.367(5) yes
C121 H1211 0.945 no
C122 C123 1.404(5) yes
C122 C124 1.538(6) yes
C123 H1231 0.899 no
C124 C125 1.556(9) yes
C124 C126 1.582(9) yes
C124 C127 1.443(9) yes
C125 H1252 0.943 no
C125 H1251 0.965 no
C125 H1253 0.974 no
C126 H1262 0.954 no
C126 H1261 0.991 no
C126 H1263 0.982 no
C127 H1272 0.953 no
C127 H1271 0.966 no
C127 H1273 0.991 no
C128 C129 1.494(7) yes
C128 C130 1.475(8) yes
C128 C131 1.542(9) yes
C129 H1292 0.955 no
C129 H1291 0.963 no
C129 H1293 0.965 no
C130 H1302 0.949 no
C130 H1301 0.959 no
C130 H1303 0.976 no
C131 H1312 0.960 no
C131 H1311 0.964 no
C131 H1313 0.947 no
C460 H4602 0.975 no
C460 H4601 0.961 no
C460 H4603 0.967 no
C461 H4611 0.978 no
C461 H4612 0.964 no
C461 H4613 0.970 no
C480 H4801 0.966 no
C480 H4802 0.964 no
C480 H4803 0.962 no
C481 H4811 0.972 no
C481 H4812 0.963 no
C481 H4813 0.966 no
C470 H4701 0.988 no
C470 H4702 0.976 no
C470 H4703 0.962 no
C471 H4711 1.068 no
C471 H4712 1.046 no
C471 H4713 1.047 no
C310 C320 1.480(8) yes
C310 C301 1.536(9) yes
C310 H3101 0.972 no
C310 H3102 0.983 no
C311 C321 1.484(9) yes
C311 C300 1.519(9) yes
C311 H3112 0.980 no
C311 H3111 0.983 no
C320 H3201 0.967 no
C320 H3203 0.970 no
C320 H3202 0.975 no
C321 H3212 0.988 no
C321 H3211 0.976 no
C321 H3213 0.975 no
C300 H3001 0.961 no
C300 H3002 0.966 no
C301 H3012 0.967 no
C301 H3011 0.967 no
C902 C911 1.493(10) yes
C902 C904 1.513(9) yes
C902 H9021 0.964 no
C902 H9022 0.960 no
C912 C901 1.493(8) yes
C912 C913 1.502(8) yes
C912 H9121 0.961 no
C912 H9122 0.978 no
C901 H9012 0.941 no
C901 H9011 0.981 no
C911 H9111 0.972 no
C911 H9112 0.971 no
C913 C914 1.505(8) yes
C913 H9131 0.973 no
C913 H9132 0.967 no
C903 C904 1.528(10) yes
C903 H9032 0.965 no
C903 H9031 0.972 no
C903 H9033 0.962 no
C914 H9142 0.966 no
C914 H9141 0.966 no
C914 H9143 0.955 no
C904 H9042 0.967 no
C904 H9041 0.963 no

loop_
_geom_hbond_atom_site_label_D
_geom_hbond_atom_site_label_H
_geom_hbond_atom_site_label_A
_geom_hbond_angle_DHA
_geom_hbond_distance_DH
_geom_hbond_distance_HA
_geom_hbond_distance_DA
_geom_hbond_publ_flag
C902 H9012 C79 126 0.93 2.46 3.097(9) yes
